data_1507281
loop_
_publ_author_name
'Maeda, Hiromitsu'
'Osuka, Atsuhiro'
'Ishikawa, Yuichi'
'Aritome, Isao'
'Hisaeda, Yoshio'
'Furuta, Hiroyuki'

_publ_section_title
;
 N-confused porphyrin-bearing meso-perfluorophenyl groups: a potential
 agent that forms stable square-planar complexes with Cu(II) and Ag(III).
;
_journal_issue 8
_journal_name_full 'Organic letters'
_journal_page_first 1293
_journal_page_last 1296
_journal_paper_doi 10.1021/ol034227l
_journal_volume 5
_journal_year 2003
_chemical_formula_sum 'C44 H8 F20 N4 Pd'
_chemical_formula_weight 1078.94
_chemical_name_systematic
; 
 ? 
;
_space_group_IT_number 148
_symmetry_cell_setting rhombohedral
_symmetry_space_group_name_Hall '-R 3'
_symmetry_space_group_name_H-M 'R -3 :H'
_atom_sites_solution_hydrogens geom
_atom_sites_solution_primary direct
_atom_sites_solution_secondary difmap
_audit_creation_method SHELXL-97
_cell_angle_alpha 90.00
_cell_angle_beta 90.00
_cell_angle_gamma 120.00
_cell_formula_units_Z 9
_cell_length_a 19.6798(10)
_cell_length_b 19.6798(10)
_cell_length_c 25.097(3)
_cell_measurement_reflns_used 3117
_cell_measurement_temperature 100(2)
_cell_measurement_theta_max 24.69
_cell_measurement_theta_min 2.52
_cell_volume 8417.7(12)
_computing_cell_refinement 'Bruker SMART'
_computing_data_collection 'Bruker SMART'
_computing_data_reduction 'Bruker SAINT'
_computing_molecular_graphics 'Bruker SHELXTL'
_computing_publication_material 'Bruker SHELXTL'
_computing_structure_refinement 'SHELXL-97 (Sheldrick, 1997)'
_computing_structure_solution 'SHELXS-97 (Sheldrick, 1990)'
_diffrn_ambient_temperature 100(2)
_diffrn_measured_fraction_theta_full 1.000
_diffrn_measured_fraction_theta_max 1.000
_diffrn_measurement_device_type 'CCD area detector'
_diffrn_measurement_method 'phi and omega scans'
_diffrn_radiation_monochromator graphite
_diffrn_radiation_source 'fine-focus sealed tube'
_diffrn_radiation_type MoK\a
_diffrn_radiation_wavelength 0.71073
_diffrn_reflns_av_R_equivalents 0.0804
_diffrn_reflns_av_sigmaI/netI 0.0815
_diffrn_reflns_limit_h_max 23
_diffrn_reflns_limit_h_min -22
_diffrn_reflns_limit_k_max 23
_diffrn_reflns_limit_k_min -23
_diffrn_reflns_limit_l_max 30
_diffrn_reflns_limit_l_min -23
_diffrn_reflns_number 14860
_diffrn_reflns_theta_full 25.67
_diffrn_reflns_theta_max 25.67
_diffrn_reflns_theta_min 1.44
_exptl_absorpt_coefficient_mu 0.639
_exptl_absorpt_correction_T_max 0.9388
_exptl_absorpt_correction_T_min 0.9272
_exptl_absorpt_correction_type empirical
_exptl_absorpt_process_details 'SADABS ; Sheldrick 1996'
_exptl_crystal_colour purple
_exptl_crystal_density_diffrn 1.916
_exptl_crystal_density_meas 0
_exptl_crystal_density_method 'not measured'
_exptl_crystal_description plate
_exptl_crystal_F_000 4734
_exptl_crystal_size_max 0.12
_exptl_crystal_size_mid 0.10
_exptl_crystal_size_min 0.10
_refine_diff_density_max 1.043
_refine_diff_density_min -0.778
_refine_diff_density_rms 0.098
_refine_ls_extinction_method none
_refine_ls_goodness_of_fit_ref 0.997
_refine_ls_hydrogen_treatment mixed
_refine_ls_matrix_type full
_refine_ls_number_parameters 313
_refine_ls_number_reflns 3552
_refine_ls_number_restraints 0
_refine_ls_restrained_S_all 0.997
_refine_ls_R_factor_all 0.1001
_refine_ls_R_factor_gt 0.0478
_refine_ls_shift/su_max 0.000
_refine_ls_shift/su_mean 0.000
_refine_ls_structure_factor_coef Fsqd
_refine_ls_weighting_details 'calc w=1/[\s^2^(Fo^2^)+(0.0710P)^2^+0.0000P] where P=(Fo^2^+2Fc^2^)/3'
_refine_ls_weighting_scheme calc
_refine_ls_wR_factor_gt 0.1148
_refine_ls_wR_factor_ref 0.1352
_reflns_number_gt 2184
_reflns_number_total 3552
_reflns_threshold_expression >2sigma(I)
_cod_data_source_file ol034227lsi20030207_112228.cif
_cod_data_source_block C6F5-NCP-Pd(II)_(4-Pd)
_cod_depositor_comments
;
The following automatic conversions were performed:

'_symmetry_cell_setting' value 'Rhombohedral' changed to
'rhombohedral' according to
/home/saulius/struct/CIF-dictionaries/cif_core.dic dictionary named
'cif_core.dic' version 2.4.1 from 2010-06-29.

Automatic conversion script
Id: cif_fix_values 1715 2011-07-08 13:25:40Z adriana 
;
_cod_original_cell_volume 8417.6(11)
_cod_original_sg_symbol_H-M R-3
_cod_database_code 1507281

loop_
_symmetry_equiv_pos_as_xyz
'x, y, z'
'-y, x-y, z'
'-x+y, -x, z'
'x+2/3, y+1/3, z+1/3'
'-y+2/3, x-y+1/3, z+1/3'
'-x+y+2/3, -x+1/3, z+1/3'
'x+1/3, y+2/3, z+2/3'
'-y+1/3, x-y+2/3, z+2/3'
'-x+y+1/3, -x+2/3, z+2/3'
'-x, -y, -z'
'y, -x+y, -z'
'x-y, x, -z'
'-x+2/3, -y+1/3, -z+1/3'
'y+2/3, -x+y+1/3, -z+1/3'
'x-y+2/3, x+1/3, -z+1/3'
'-x+1/3, -y+2/3, -z+2/3'
'y+1/3, -x+y+2/3, -z+2/3'
'x-y+1/3, x+2/3, -z+2/3'

loop_
_atom_site_label
_atom_site_type_symbol
_atom_site_fract_x
_atom_site_fract_y
_atom_site_fract_z
_atom_site_U_iso_or_equiv
_atom_site_adp_type
_atom_site_occupancy
_atom_site_symmetry_multiplicity
_atom_site_calc_flag
_atom_site_refinement_flags
Pd1 Pd 0.5000 0.0000 0.0000 0.02890(19) Uani 1 2 d S
F5 F 0.77272(17) 0.18169(18) 0.10480(14) 0.0527(9) Uani 1 1 d .
F10 F 0.56798(19) 0.28213(18) -0.09414(15) 0.0592(10) Uani 1 1 d .
N2 N 0.5305(2) 0.1063(2) 0.03150(16) 0.0301(10) Uani 1 1 d .
N1 N 0.5591(2) -0.0194(2) 0.05733(17) 0.0359(11) Uani 1 1 d .
F1 F 0.5514(2) 0.1254(2) 0.20744(14) 0.0695(11) Uani 1 1 d .
C2 C 0.6134(3) -0.0735(3) 0.1101(2) 0.0317(12) Uani 1 1 d .
H2 H 0.6282 -0.1094 0.1236 0.038 Uiso 1 1 calc R
C9 C 0.5110(3) 0.1598(3) 0.0124(2) 0.0323(12) Uani 1 1 d .
C4 C 0.6004(3) 0.0318(3) 0.0989(2) 0.0313(12) Uani 1 1 d .
C7 C 0.5821(3) 0.2132(3) 0.0860(2) 0.0353(13) Uani 1 1 d .
H7 H 0.6088 0.2472 0.1151 0.042 Uiso 1 1 calc R
F6 F 0.3299(2) 0.1552(2) -0.00092(16) 0.0689(11) Uani 1 1 d .
F9 F 0.5371(2) 0.3947(2) -0.12497(16) 0.0742(12) Uani 1 1 d .
C11 C 0.6590(3) 0.1519(3) 0.1536(2) 0.0332(12) Uani 1 1 d .
C6 C 0.5752(3) 0.1385(3) 0.0765(2) 0.0317(12) Uani 1 1 d .
F2 F 0.6449(3) 0.2132(2) 0.28735(15) 0.0892(14) Uani 1 1 d .
F8 F 0.4003(2) 0.3863(2) -0.09529(15) 0.0794(13) Uani 1 1 d .
F7 F 0.2986(2) 0.2687(3) -0.03183(17) 0.0841(13) Uani 1 1 d .
F4 F 0.8659(2) 0.2701(2) 0.18405(18) 0.0789(13) Uani 1 1 d .
C17 C 0.4498(3) 0.2152(3) -0.0462(2) 0.0374(13) Uani 1 1 d .
C8 C 0.5444(3) 0.2270(3) 0.0469(2) 0.0364(13) Uani 1 1 d .
H8 H 0.5404 0.2728 0.0428 0.044 Uiso 1 1 calc R
C22 C 0.5020(4) 0.2781(3) -0.0774(2) 0.0437(14) Uani 1 1 d .
C10 C 0.4651(3) 0.1510(3) -0.0317(2) 0.0337(12) Uani 1 1 d .
C3 C 0.6333(3) -0.0046(3) 0.13080(19) 0.0305(12) Uani 1 1 d .
H3 H 0.6644 0.0173 0.1618 0.037 Uiso 1 1 calc R
C5 C 0.6091(3) 0.1051(3) 0.1081(2) 0.0306(12) Uani 1 1 d .
C1 C 0.5666(3) -0.0854(3) 0.0645(2) 0.0318(12) Uani 1 1 d .
F3 F 0.8037(2) 0.2854(2) 0.27625(16) 0.0799(13) Uani 1 1 d .
C12 C 0.6295(3) 0.1614(3) 0.2010(2) 0.0461(15) Uani 1 1 d .
C16 C 0.7394(3) 0.1888(3) 0.1497(2) 0.0406(14) Uani 1 1 d .
C19 C 0.3657(4) 0.2730(4) -0.0462(3) 0.0599(19) Uani 1 1 d .
C15 C 0.7877(3) 0.2336(3) 0.1901(3) 0.0500(16) Uani 1 1 d .
C18 C 0.3816(4) 0.2140(4) -0.0310(3) 0.0501(16) Uani 1 1 d .
C14 C 0.7573(4) 0.2416(4) 0.2362(3) 0.0549(17) Uani 1 1 d .
C13 C 0.6759(4) 0.2051(4) 0.2424(2) 0.0550(17) Uani 1 1 d .
C21 C 0.4862(4) 0.3362(3) -0.0934(3) 0.0531(17) Uani 1 1 d .
C20 C 0.4176(5) 0.3316(4) -0.0783(3) 0.0569(19) Uani 1 1 d .

loop_
_atom_site_aniso_label
_atom_site_aniso_U_11
_atom_site_aniso_U_22
_atom_site_aniso_U_33
_atom_site_aniso_U_23
_atom_site_aniso_U_13
_atom_site_aniso_U_12
Pd1 0.0257(3) 0.0301(3) 0.0293(3) 0.0003(3) 0.0029(3) 0.0128(3)
F5 0.0373(18) 0.051(2) 0.070(2) -0.0071(18) 0.0049(17) 0.0217(16)
F10 0.047(2) 0.044(2) 0.088(3) 0.0175(18) 0.0088(19) 0.0229(17)
N2 0.031(2) 0.028(2) 0.028(2) -0.0012(19) 0.0002(19) 0.0130(19)
N1 0.035(2) 0.041(3) 0.033(3) 0.001(2) 0.001(2) 0.020(2)
F1 0.050(2) 0.086(3) 0.051(2) -0.012(2) 0.0147(18) 0.018(2)
C2 0.033(3) 0.029(3) 0.035(3) 0.003(2) -0.004(2) 0.017(2)
C9 0.025(3) 0.032(3) 0.035(3) -0.002(2) 0.004(2) 0.011(2)
C4 0.024(3) 0.035(3) 0.034(3) 0.000(2) 0.002(2) 0.014(2)
C7 0.029(3) 0.030(3) 0.041(3) -0.009(2) -0.002(3) 0.011(2)
F6 0.054(2) 0.089(3) 0.077(3) 0.002(2) 0.013(2) 0.045(2)
F9 0.092(3) 0.035(2) 0.095(3) 0.003(2) -0.019(2) 0.031(2)
C11 0.034(3) 0.028(3) 0.037(3) -0.001(2) -0.002(2) 0.015(2)
C6 0.025(3) 0.031(3) 0.033(3) 0.000(2) 0.007(2) 0.009(2)
F2 0.106(3) 0.100(3) 0.043(2) -0.021(2) 0.003(2) 0.037(3)
F8 0.122(3) 0.068(2) 0.087(3) -0.042(2) -0.059(3) 0.077(3)
F7 0.075(3) 0.113(3) 0.105(3) -0.038(3) -0.024(2) 0.077(3)
F4 0.042(2) 0.065(2) 0.129(4) -0.030(2) -0.031(2) 0.0269(19)
C17 0.037(3) 0.040(3) 0.039(3) -0.007(3) -0.010(3) 0.022(3)
C8 0.033(3) 0.030(3) 0.046(3) -0.005(3) -0.006(3) 0.015(2)
C22 0.052(4) 0.039(3) 0.045(4) -0.011(3) -0.016(3) 0.027(3)
C10 0.028(3) 0.036(3) 0.036(3) 0.001(3) 0.000(2) 0.016(2)
C3 0.030(3) 0.036(3) 0.025(3) 0.000(2) -0.009(2) 0.016(2)
C5 0.025(3) 0.029(3) 0.034(3) 0.002(2) 0.007(2) 0.010(2)
C1 0.030(3) 0.036(3) 0.032(3) 0.000(2) 0.000(2) 0.018(2)
F3 0.097(3) 0.066(3) 0.073(3) -0.026(2) -0.048(2) 0.038(2)
C12 0.037(3) 0.045(4) 0.046(4) -0.004(3) -0.003(3) 0.013(3)
C16 0.043(3) 0.038(3) 0.044(4) -0.002(3) -0.006(3) 0.023(3)
C19 0.068(5) 0.079(5) 0.059(5) -0.031(4) -0.028(4) 0.056(4)
C15 0.040(4) 0.035(3) 0.078(5) -0.010(3) -0.015(3) 0.021(3)
C18 0.045(4) 0.061(4) 0.055(4) -0.015(3) -0.014(3) 0.035(4)
C14 0.068(5) 0.045(4) 0.054(4) -0.009(3) -0.026(4) 0.030(4)
C13 0.074(5) 0.052(4) 0.029(4) -0.006(3) 0.001(3) 0.024(4)
C21 0.067(5) 0.033(3) 0.059(4) -0.012(3) -0.025(4) 0.024(3)
C20 0.085(5) 0.055(4) 0.056(4) -0.031(4) -0.037(4) 0.054(4)

loop_
_atom_type_symbol
_atom_type_description
_atom_type_scat_dispersion_real
_atom_type_scat_dispersion_imag
_atom_type_scat_source
C C 0.0033 0.0016 'International Tables Vol C Tables 4.2.6.8 and 6.1.1.4'
H H 0.0000 0.0000 'International Tables Vol C Tables 4.2.6.8 and 6.1.1.4'
N N 0.0061 0.0033 'International Tables Vol C Tables 4.2.6.8 and 6.1.1.4'
F F 0.0171 0.0103 'International Tables Vol C Tables 4.2.6.8 and 6.1.1.4'
Pd Pd -0.9988 1.0072 'International Tables Vol C Tables 4.2.6.8 and 6.1.1.4'

loop_
_geom_angle_atom_site_label_1
_geom_angle_atom_site_label_2
_geom_angle_atom_site_label_3
_geom_angle
_geom_angle_site_symmetry_1
_geom_angle_site_symmetry_3
N1 Pd1 N1 180.0(3) 10_655 .
N1 Pd1 N2 90.92(17) 10_655 10_655
N1 Pd1 N2 89.08(17) . 10_655
N1 Pd1 N2 89.08(17) 10_655 .
N1 Pd1 N2 90.92(17) . .
N2 Pd1 N2 180.0(3) 10_655 .
C9 N2 C6 107.0(4) . .
C9 N2 Pd1 127.0(3) . .
C6 N2 Pd1 126.0(3) . .
C1 N1 C4 106.5(4) . .
C1 N1 Pd1 127.9(3) . .
C4 N1 Pd1 125.6(3) . .
C3 C2 C1 108.9(4) . .
C3 C2 H2 125.6 . .
C1 C2 H2 125.6 . .
N2 C9 C10 126.7(5) . .
N2 C9 C8 108.7(4) . .
C10 C9 C8 124.6(5) . .
C5 C4 N1 127.0(5) . .
C5 C4 C3 125.3(5) . .
N1 C4 C3 107.7(4) . .
C8 C7 C6 108.0(5) . .
C8 C7 H7 126.0 . .
C6 C7 H7 126.0 . .
C16 C11 C12 116.2(5) . .
C16 C11 C5 120.1(5) . .
C12 C11 C5 123.7(5) . .
N2 C6 C5 126.5(5) . .
N2 C6 C7 108.8(4) . .
C5 C6 C7 124.6(5) . .
C18 C17 C22 116.6(5) . .
C18 C17 C10 121.8(5) . .
C22 C17 C10 121.6(5) . .
C7 C8 C9 107.5(5) . .
C7 C8 H8 126.2 . .
C9 C8 H8 126.2 . .
F10 C22 C21 118.4(6) . .
F10 C22 C17 119.7(5) . .
C21 C22 C17 121.9(6) . .
C9 C10 C1 123.6(5) . 10_655
C9 C10 C17 119.1(5) . .
C1 C10 C17 117.3(5) 10_655 .
C2 C3 C4 108.6(4) . .
C2 C3 H3 125.7 . .
C4 C3 H3 125.7 . .
C4 C5 C6 123.9(5) . .
C4 C5 C11 118.2(4) . .
C6 C5 C11 117.9(4) . .
C10 C1 N1 125.7(5) 10_655 .
C10 C1 C2 125.9(5) 10_655 .
N1 C1 C2 108.4(4) . .
F1 C12 C13 118.0(6) . .
F1 C12 C11 118.7(5) . .
C13 C12 C11 123.2(6) . .
F5 C16 C15 118.0(5) . .
F5 C16 C11 119.7(5) . .
C15 C16 C11 122.3(6) . .
F7 C19 C20 121.1(6) . .
F7 C19 C18 120.0(7) . .
C20 C19 C18 118.8(6) . .
F4 C15 C14 119.5(6) . .
F4 C15 C16 120.2(6) . .
C14 C15 C16 120.4(6) . .
F6 C18 C17 118.9(5) . .
F6 C18 C19 119.1(6) . .
C17 C18 C19 121.9(7) . .
F3 C14 C15 121.2(6) . .
F3 C14 C13 119.0(6) . .
C15 C14 C13 119.8(6) . .
F2 C13 C12 121.2(6) . .
F2 C13 C14 120.6(6) . .
C12 C13 C14 118.2(6) . .
F9 C21 C20 120.7(6) . .
F9 C21 C22 119.9(6) . .
C20 C21 C22 119.3(6) . .
F8 C20 C19 118.8(7) . .
F8 C20 C21 119.8(7) . .
C19 C20 C21 121.4(6) . .

loop_
_geom_bond_atom_site_label_1
_geom_bond_atom_site_label_2
_geom_bond_distance
_geom_bond_site_symmetry_2
Pd1 N1 2.004(4) 10_655
Pd1 N1 2.004(4) .
Pd1 N2 2.026(4) 10_655
Pd1 N2 2.026(4) .
F5 C16 1.346(6) .
F10 C22 1.329(6) .
N2 C9 1.375(6) .
N2 C6 1.375(6) .
N1 C1 1.389(6) .
N1 C4 1.394(6) .
F1 C12 1.341(6) .
C2 C3 1.316(7) .
C2 C1 1.413(7) .
C2 H2 0.9500 .
C9 C10 1.384(7) .
C9 C8 1.436(7) .
C4 C5 1.385(7) .
C4 C3 1.428(7) .
C7 C8 1.338(7) .
C7 C6 1.428(7) .
C7 H7 0.9500 .
F6 C18 1.330(7) .
F9 C21 1.344(7) .
C11 C16 1.375(7) .
C11 C12 1.379(7) .
C11 C5 1.487(7) .
C6 C5 1.394(7) .
F2 C13 1.330(7) .
F8 C20 1.351(6) .
F7 C19 1.330(7) .
F4 C15 1.342(6) .
C17 C18 1.385(8) .
C17 C22 1.389(8) .
C17 C10 1.484(7) .
C8 H8 0.9500 .
C22 C21 1.384(8) .
C10 C1 1.388(7) 10_655
C3 H3 0.9500 .
C1 C10 1.388(7) 10_655
F3 C14 1.341(6) .
C12 C13 1.366(8) .
C16 C15 1.368(8) .
C19 C20 1.359(10) .
C19 C18 1.396(8) .
C15 C14 1.347(9) .
C14 C13 1.399(9) .
C21 C20 1.361(9) .
